data_7050508
loop_
_publ_author_name
'Audrey Moores'
'Christian Defieber'
'Nicolas M\'ezailles'
'Nicole Maigrot'
'Louis Ricard'
'Pascal Le Floch'

_publ_section_title
;
 Siloxa-bridged-cyclophanes featuring benzene, thiophene and pyridine
 units
;
_journal_issue 6
_journal_name_full 'New J. Chem.'
_journal_page_first 994
_journal_page_last 999
_journal_paper_doi 10.1039/b211045h
_journal_volume 27
_journal_year 2003
_chemical_formula_sum 'C22 H40 Br2 N2 O3 Si4'
_chemical_formula_weight 652.74
_chemical_name_systematic
; 
? 
;
_space_group_IT_number 62
_symmetry_cell_setting orthorhombic
_symmetry_space_group_name_Hall '-P 2ac 2n'
_symmetry_space_group_name_H-M 'P n m a'
_atom_sites_solution_hydrogens geom
_atom_sites_solution_primary direct
_atom_sites_solution_secondary difmap
_audit_creation_method SHELXL-97
_cell_angle_alpha 90.00
_cell_angle_beta 90.00
_cell_angle_gamma 90.00
_cell_formula_units_Z 4
_cell_length_a 23.444(5)
_cell_length_b 12.699(5)
_cell_length_c 10.521(5)
_cell_measurement_reflns_used 251
_cell_measurement_temperature 150.0(10)
_cell_measurement_theta_max 20.0
_cell_measurement_theta_min 3.0
_cell_volume 3132(2)
_computing_structure_refinement 'SHELXL-97 (Sheldrick, 1997)'
_computing_structure_solution 'SHELXS-97 (Sheldrick, 1990)'
_diffrn_ambient_temperature 150.0(10)
_diffrn_measured_fraction_theta_full 0.995
_diffrn_measured_fraction_theta_max 0.995
_diffrn_measurement_device_type KappaCCD
_diffrn_measurement_method 'phi and omega scans'
_diffrn_radiation_monochromator graphite
_diffrn_radiation_source 'fine-focus sealed tube'
_diffrn_radiation_type MoK\a
_diffrn_radiation_wavelength 0.71069
_diffrn_reflns_av_R_equivalents 0.0249
_diffrn_reflns_av_sigmaI/netI 0.0435
_diffrn_reflns_limit_h_max 29
_diffrn_reflns_limit_h_min -29
_diffrn_reflns_limit_k_max 16
_diffrn_reflns_limit_k_min -16
_diffrn_reflns_limit_l_max 13
_diffrn_reflns_limit_l_min -13
_diffrn_reflns_number 6591
_diffrn_reflns_theta_full 27.08
_diffrn_reflns_theta_max 27.08
_diffrn_reflns_theta_min 3.98
_exptl_absorpt_coefficient_mu 2.765
_exptl_absorpt_correction_T_max 0.7326
_exptl_absorpt_correction_T_min 0.5814
_exptl_crystal_colour colorless
_exptl_crystal_density_diffrn 1.384
_exptl_crystal_density_method 'not measured'
_exptl_crystal_description needle
_exptl_crystal_F_000 1344
_exptl_crystal_size_max 0.22
_exptl_crystal_size_mid 0.12
_exptl_crystal_size_min 0.12
_refine_diff_density_max 0.925
_refine_diff_density_min -0.601
_refine_diff_density_rms 0.086
_refine_ls_extinction_method none
_refine_ls_goodness_of_fit_ref 1.082
_refine_ls_hydrogen_treatment mixed
_refine_ls_matrix_type full
_refine_ls_number_parameters 140
_refine_ls_number_reflns 3592
_refine_ls_number_restraints 0
_refine_ls_restrained_S_all 1.082
_refine_ls_R_factor_all 0.0621
_refine_ls_R_factor_gt 0.0455
_refine_ls_shift/su_max 0.000
_refine_ls_shift/su_mean 0.000
_refine_ls_structure_factor_coef Fsqd
_refine_ls_weighting_details 'calc w=1/[\s^2^(Fo^2^)+(0.0705P)^2^+2.5812P] where P=(Fo^2^+2Fc^2^)/3'
_refine_ls_weighting_scheme calc
_refine_ls_wR_factor_gt 0.1331
_refine_ls_wR_factor_ref 0.1388
_reflns_number_gt 2757
_reflns_number_total 3592
_reflns_threshold_expression >2sigma(I)
_cod_data_source_file b211045h.txt
_cod_data_source_block compound_13
_cod_depositor_comments
;
The following automatic conversions were performed:
'_symmetry_cell_setting' value 'Orthorhombic' changed to 'orthorhombic'
according to '/home/saulius/struct/CIF-dictionaries/cif_core.dic'
dictionary named 'cif_core.dic' version 2.4.1 from 2010-06-29.

Automatic conversion script
Id: cif_fix_enum 1527 2010-12-29 10:47:43Z saulius 
;
_cod_original_sg_symbol_H-M 'Pnma     '
_cod_database_code 7050508

loop_
_symmetry_equiv_pos_as_xyz
'x, y, z'
'-x+1/2, -y, z+1/2'
'x+1/2, -y+1/2, -z+1/2'
'-x, y+1/2, -z'
'-x, -y, -z'
'x-1/2, y, -z-1/2'
'-x-1/2, y-1/2, z-1/2'
'x, -y-1/2, z'

loop_
_atom_site_label
_atom_site_type_symbol
_atom_site_fract_x
_atom_site_fract_y
_atom_site_fract_z
_atom_site_U_iso_or_equiv
_atom_site_adp_type
_atom_site_occupancy
_atom_site_symmetry_multiplicity
_atom_site_calc_flag
_atom_site_refinement_flags
_atom_site_disorder_assembly
_atom_site_disorder_group
Si1 Si -0.05841(4) -0.12700(8) -0.19587(10) 0.0374(3) Uani 1 1 d . . .
Si4 Si -0.26857(4) -0.12711(8) -0.45151(9) 0.0364(3) Uani 1 1 d . . .
O1 O -0.07381(13) -0.2500 -0.2259(3) 0.0328(7) Uani 1 2 d S . .
O2 O -0.24841(14) -0.2500 -0.4447(3) 0.0348(8) Uani 1 2 d S . .
N1 N -0.16055(12) -0.0951(2) -0.3348(3) 0.0318(6) Uani 1 1 d . . .
H1N H -0.1718(17) -0.148(3) -0.298(4) 0.038 Uiso 1 1 d . . .
C1 C -0.10905(15) -0.0536(3) -0.3057(3) 0.0358(8) Uani 1 1 d . . .
C2 C -0.0964(2) 0.0422(3) -0.3615(4) 0.0537(11) Uani 1 1 d . . .
H2 H -0.0609 0.0751 -0.3445 0.064 Uiso 1 1 calc R . .
C3 C -0.1347(2) 0.0901(4) -0.4409(5) 0.0677(14) Uani 1 1 d . . .
H3 H -0.1252 0.1557 -0.4789 0.081 Uiso 1 1 calc R . .
C4 C -0.1867(2) 0.0445(3) -0.4665(4) 0.0511(10) Uani 1 1 d . . .
H4 H -0.2131 0.0790 -0.5207 0.061 Uiso 1 1 calc R . .
C5 C -0.20031(16) -0.0530(3) -0.4125(3) 0.0345(8) Uani 1 1 d . . .
C6 C 0.01490(18) -0.0950(4) -0.2474(5) 0.0680(13) Uani 1 1 d . . .
H6A H 0.0423 -0.1301 -0.1913 0.102 Uiso 1 1 calc R . .
H6B H 0.0207 -0.0187 -0.2434 0.102 Uiso 1 1 calc R . .
H6C H 0.0206 -0.1194 -0.3349 0.102 Uiso 1 1 calc R . .
C7 C -0.0724(2) -0.0896(4) -0.0292(4) 0.0584(12) Uani 1 1 d . . .
H7A H -0.1104 -0.1144 -0.0042 0.088 Uiso 1 1 calc R . .
H7B H -0.0707 -0.0128 -0.0209 0.088 Uiso 1 1 calc R . .
H7C H -0.0436 -0.1217 0.0260 0.088 Uiso 1 1 calc R . .
C8 C -0.32426(18) -0.0969(4) -0.3342(4) 0.0566(11) Uani 1 1 d . . .
H8A H -0.3611 -0.1230 -0.3650 0.085 Uiso 1 1 calc R . .
H8B H -0.3264 -0.0205 -0.3218 0.085 Uiso 1 1 calc R . .
H8C H -0.3150 -0.1310 -0.2533 0.085 Uiso 1 1 calc R . .
C9 C -0.2896(2) -0.0906(4) -0.6143(4) 0.0592(12) Uani 1 1 d . . .
H9A H -0.2593 -0.1111 -0.6737 0.089 Uiso 1 1 calc R . .
H9B H -0.2955 -0.0143 -0.6190 0.089 Uiso 1 1 calc R . .
H9C H -0.3250 -0.1269 -0.6369 0.089 Uiso 1 1 calc R . .
Br1 Br -0.21586(2) -0.2500 -0.11578(5) 0.03730(17) Uani 1 2 d S . .
Br2 Br -0.06388(3) -0.7500 -0.09296(7) 0.0637(2) Uani 1 2 d S . .

loop_
_atom_site_aniso_label
_atom_site_aniso_U_11
_atom_site_aniso_U_22
_atom_site_aniso_U_33
_atom_site_aniso_U_23
_atom_site_aniso_U_13
_atom_site_aniso_U_12
Si1 0.0260(5) 0.0395(5) 0.0465(6) -0.0028(4) -0.0072(4) -0.0045(4)
Si4 0.0294(5) 0.0423(6) 0.0374(5) 0.0035(4) -0.0065(4) 0.0061(4)
O1 0.0212(16) 0.0345(17) 0.0429(18) 0.000 -0.0033(14) 0.000
O2 0.0321(19) 0.0378(18) 0.0345(17) 0.000 -0.0057(14) 0.000
N1 0.0303(15) 0.0278(14) 0.0372(15) 0.0037(12) -0.0014(12) 0.0003(12)
C1 0.0312(18) 0.0338(17) 0.0425(18) -0.0049(15) 0.0013(15) -0.0027(15)
C2 0.053(3) 0.043(2) 0.065(3) 0.009(2) -0.006(2) -0.016(2)
C3 0.080(4) 0.041(2) 0.082(3) 0.025(2) -0.009(3) -0.015(2)
C4 0.060(3) 0.039(2) 0.054(2) 0.0127(19) -0.010(2) 0.004(2)
C5 0.0375(19) 0.0340(17) 0.0319(16) 0.0011(14) -0.0004(14) 0.0048(15)
C6 0.028(2) 0.070(3) 0.106(4) 0.007(3) -0.003(2) -0.017(2)
C7 0.058(3) 0.070(3) 0.048(2) -0.015(2) -0.017(2) 0.009(2)
C8 0.033(2) 0.074(3) 0.063(3) -0.005(2) 0.0012(19) 0.016(2)
C9 0.055(3) 0.068(3) 0.054(2) 0.021(2) -0.022(2) -0.002(2)
Br1 0.0334(3) 0.0408(3) 0.0378(3) 0.000 0.0048(2) 0.000
Br2 0.0457(4) 0.0642(4) 0.0813(5) 0.000 -0.0115(3) 0.000

loop_
_atom_type_symbol
_atom_type_description
_atom_type_scat_dispersion_real
_atom_type_scat_dispersion_imag
_atom_type_scat_source
C C 0.0033 0.0016 'International Tables Vol C Tables 4.2.6.8 and 6.1.1.4'
Br Br -0.2901 2.4595 'International Tables Vol C Tables 4.2.6.8 and 6.1.1.4'
N N 0.0061 0.0033 'International Tables Vol C Tables 4.2.6.8 and 6.1.1.4'
O O 0.0106 0.0060 'International Tables Vol C Tables 4.2.6.8 and 6.1.1.4'
Si Si 0.0817 0.0704 'International Tables Vol C Tables 4.2.6.8 and 6.1.1.4'
H H 0.0000 0.0000 'International Tables Vol C Tables 4.2.6.8 and 6.1.1.4'

loop_
_geom_angle_atom_site_label_1
_geom_angle_atom_site_label_2
_geom_angle_atom_site_label_3
_geom_angle
_geom_angle_site_symmetry_1
_geom_angle_site_symmetry_3
_geom_angle_publ_flag
O1 Si1 C7 113.0(2) . . ?
O1 Si1 C6 111.0(2) . . ?
C7 Si1 C6 112.8(2) . . ?
O1 Si1 C1 102.33(16) . . ?
C7 Si1 C1 109.90(18) . . ?
C6 Si1 C1 107.1(2) . . ?
O2 Si4 C8 112.1(2) . . ?
O2 Si4 C9 111.0(2) . . ?
C8 Si4 C9 112.5(2) . . ?
O2 Si4 C5 102.73(16) . . ?
C8 Si4 C5 110.46(19) . . ?
C9 Si4 C5 107.50(19) . . ?
Si1 O1 Si1 145.9(2) . 8 ?
Si4 O2 Si4 145.9(2) . 8 ?
C5 N1 C1 126.7(3) . . ?
C5 N1 H1N 113(3) . . ?
C1 N1 H1N 120(3) . . ?
N1 C1 C2 116.0(3) . . ?
N1 C1 Si1 120.2(3) . . ?
C2 C1 Si1 123.8(3) . . ?
C3 C2 C1 120.7(4) . . ?
C3 C2 H2 119.7 . . ?
C1 C2 H2 119.7 . . ?
C2 C3 C4 120.8(4) . . ?
C2 C3 H3 119.6 . . ?
C4 C3 H3 119.6 . . ?
C3 C4 C5 119.7(4) . . ?
C3 C4 H4 120.1 . . ?
C5 C4 H4 120.1 . . ?
N1 C5 C4 116.0(4) . . ?
N1 C5 Si4 121.0(3) . . ?
C4 C5 Si4 122.9(3) . . ?
Si1 C6 H6A 109.5 . . ?
Si1 C6 H6B 109.5 . . ?
H6A C6 H6B 109.5 . . ?
Si1 C6 H6C 109.5 . . ?
H6A C6 H6C 109.5 . . ?
H6B C6 H6C 109.5 . . ?
Si1 C7 H7A 109.5 . . ?
Si1 C7 H7B 109.5 . . ?
H7A C7 H7B 109.5 . . ?
Si1 C7 H7C 109.5 . . ?
H7A C7 H7C 109.5 . . ?
H7B C7 H7C 109.5 . . ?
Si4 C8 H8A 109.5 . . ?
Si4 C8 H8B 109.5 . . ?
H8A C8 H8B 109.5 . . ?
Si4 C8 H8C 109.5 . . ?
H8A C8 H8C 109.5 . . ?
H8B C8 H8C 109.5 . . ?
Si4 C9 H9A 109.5 . . ?
Si4 C9 H9B 109.5 . . ?
H9A C9 H9B 109.5 . . ?
Si4 C9 H9C 109.5 . . ?
H9A C9 H9C 109.5 . . ?
H9B C9 H9C 109.5 . . ?

loop_
_geom_bond_atom_site_label_1
_geom_bond_atom_site_label_2
_geom_bond_distance
_geom_bond_site_symmetry_2
_geom_bond_publ_flag
Si1 O1 1.6339(15) . ?
Si1 C7 1.846(4) . ?
Si1 C6 1.848(4) . ?
Si1 C1 1.901(4) . ?
Si4 O2 1.6322(15) . ?
Si4 C8 1.837(4) . ?
Si4 C9 1.842(4) . ?
Si4 C5 1.901(4) . ?
O1 Si1 1.6339(15) 8 ?
O2 Si4 1.6322(15) 8 ?
N1 C5 1.351(4) . ?
N1 C1 1.353(4) . ?
N1 H1N 0.82(4) . ?
C1 C2 1.382(5) . ?
C2 C3 1.368(6) . ?
C2 H2 0.9500 . ?
C3 C4 1.376(6) . ?
C3 H3 0.9500 . ?
C4 C5 1.398(5) . ?
C4 H4 0.9500 . ?
C6 H6A 0.9800 . ?
C6 H6B 0.9800 . ?
C6 H6C 0.9800 . ?
C7 H7A 0.9800 . ?
C7 H7B 0.9800 . ?
C7 H7C 0.9800 . ?
C8 H8A 0.9800 . ?
C8 H8B 0.9800 . ?
C8 H8C 0.9800 . ?
C9 H9A 0.9800 . ?
C9 H9B 0.9800 . ?
C9 H9C 0.9800 . ?
